data_4024367
loop_
_publ_author_name
'Xiao-Yang Guan'
'Min Shi'

_publ_section_title
;
Phosphine-Mediated [3+2] Cycloaddition Reactions of Ethyl
5,5-Diarylpenta-2,3,4-trienoates with Arylmethylidenemalononitriles
and N-Tosylimines
;
_journal_name_full 'Journal of Organic Chemistry'
_journal_page_first 1977
_journal_page_last 1981
_journal_paper_doi 10.1021/jo802489t
_journal_volume 74
_journal_year 2009
_chemical_formula_sum 'C29 H21 Cl N2 O2'
_chemical_formula_weight 464.93
_chemical_name_systematic
; 
 ? 
;
_space_group_IT_number 2
_symmetry_cell_setting triclinic
_symmetry_space_group_name_Hall '-P 1'
_symmetry_space_group_name_H-M 'P -1'
_atom_sites_solution_hydrogens geom
_atom_sites_solution_primary direct
_atom_sites_solution_secondary difmap
_audit_creation_method SHELXL-97
_cell_angle_alpha 84.328(2)
_cell_angle_beta 66.732(2)
_cell_angle_gamma 79.838(2)
_cell_formula_units_Z 2
_cell_length_a 10.2036(10)
_cell_length_b 11.2203(11)
_cell_length_c 11.5131(12)
_cell_measurement_reflns_used 2783
_cell_measurement_temperature 293(2)
_cell_measurement_theta_max 55.354
_cell_measurement_theta_min 4.395
_cell_volume 1191.3(2)
_computing_cell_refinement 'Bruker SMART'
_computing_data_collection 'Bruker SMART'
_computing_data_reduction 'Bruker SHELXTL'
_computing_molecular_graphics 'Bruker SHELXTL'
_computing_publication_material 'Bruker SHELXTL'
_computing_structure_refinement 'SHELXL-97 (Sheldrick, 1997)'
_computing_structure_solution 'SHELXS-97 (Sheldrick, 1990)'
_diffrn_ambient_temperature 293(2)
_diffrn_measured_fraction_theta_full 0.980
_diffrn_measured_fraction_theta_max 0.980
_diffrn_measurement_device_type 'CCD area detector'
_diffrn_measurement_method 'phi and omega scans'
_diffrn_radiation_monochromator graphite
_diffrn_radiation_source 'fine-focus sealed tube'
_diffrn_radiation_type MoK\a
_diffrn_radiation_wavelength 0.71073
_diffrn_reflns_av_R_equivalents 0.0881
_diffrn_reflns_av_sigmaI/netI 0.0725
_diffrn_reflns_limit_h_max 11
_diffrn_reflns_limit_h_min -12
_diffrn_reflns_limit_k_max 13
_diffrn_reflns_limit_k_min -10
_diffrn_reflns_limit_l_max 14
_diffrn_reflns_limit_l_min -14
_diffrn_reflns_number 6529
_diffrn_reflns_theta_full 25.99
_diffrn_reflns_theta_max 25.99
_diffrn_reflns_theta_min 1.84
_exptl_absorpt_coefficient_mu 0.190
_exptl_absorpt_correction_T_max 1.0000
_exptl_absorpt_correction_T_min 0.8133
_exptl_absorpt_correction_type empirical
_exptl_absorpt_process_details sadabs
_exptl_crystal_colour colorless
_exptl_crystal_density_diffrn 1.296
_exptl_crystal_density_method 'not measured'
_exptl_crystal_description prismatic
_exptl_crystal_F_000 484
_exptl_crystal_size_max 0.503
_exptl_crystal_size_mid 0.450
_exptl_crystal_size_min 0.378
_refine_diff_density_max 0.425
_refine_diff_density_min -0.364
_refine_diff_density_rms 0.056
_refine_ls_extinction_method none
_refine_ls_goodness_of_fit_ref 1.055
_refine_ls_hydrogen_treatment constr
_refine_ls_matrix_type full
_refine_ls_number_parameters 308
_refine_ls_number_reflns 4598
_refine_ls_number_restraints 0
_refine_ls_restrained_S_all 1.055
_refine_ls_R_factor_all 0.0722
_refine_ls_R_factor_gt 0.0593
_refine_ls_shift/su_max 0.000
_refine_ls_shift/su_mean 0.000
_refine_ls_structure_factor_coef Fsqd
_refine_ls_weighting_details 'calc w=1/[\s^2^(Fo^2^)+(0.0997P)^2^+0.0000P] where P=(Fo^2^+2Fc^2^)/3'
_refine_ls_weighting_scheme calc
_refine_ls_wR_factor_gt 0.1626
_refine_ls_wR_factor_ref 0.1731
_reflns_number_gt 3533
_reflns_number_total 4598
_reflns_threshold_expression >2sigma(I)
_cod_data_source_file jo802489t_si_002.cif
_cod_data_source_block cd28544
_cod_depositor_comments
;
The following automatic conversions were performed:
'_symmetry_cell_setting' value 'Triclinic' changed to 'triclinic'
according to '/home/saulius/struct/CIF-dictionaries/cif_core.dic'
dictionary named 'cif_core.dic' version 2.4.1 from 2010-06-29.

Automatic conversion script
Id: cif_fix_enum 1527 2010-12-29 10:47:43Z saulius 
;
_cod_original_sg_symbol_H-M P-1
_cod_database_code 4024367

loop_
_symmetry_equiv_pos_as_xyz
'x, y, z'
'-x, -y, -z'

loop_
_atom_site_label
_atom_site_type_symbol
_atom_site_fract_x
_atom_site_fract_y
_atom_site_fract_z
_atom_site_U_iso_or_equiv
_atom_site_adp_type
_atom_site_occupancy
_atom_site_symmetry_multiplicity
_atom_site_calc_flag
_atom_site_refinement_flags
_atom_site_disorder_assembly
_atom_site_disorder_group
Cl1 Cl 1.11107(6) 0.19274(6) 0.33567(7) 0.0726(3) Uani 1 1 d . . .
O1 O 0.87175(19) 0.58564(16) 0.38692(19) 0.0686(5) Uani 1 1 d . . .
O2 O 0.68779(18) 0.68159(13) 0.33662(19) 0.0659(5) Uani 1 1 d . . .
N1 N 0.8410(2) 0.05498(18) 0.2766(2) 0.0635(6) Uani 1 1 d . . .
N2 N 1.0334(2) 0.3188(2) -0.0174(2) 0.0648(6) Uani 1 1 d . . .
C1 C 0.8589(2) 0.35813(16) 0.29942(19) 0.0384(4) Uani 1 1 d . . .
H1 H 0.9590 0.3737 0.2629 0.046 Uiso 1 1 calc R . .
C2 C 0.7596(2) 0.47513(17) 0.29956(19) 0.0381(4) Uani 1 1 d . . .
C3 C 0.6653(2) 0.46461(17) 0.24890(19) 0.0396(5) Uani 1 1 d . . .
H3 H 0.5945 0.5275 0.2443 0.048 Uiso 1 1 calc R . .
C4 C 0.6845(2) 0.34505(17) 0.20184(19) 0.0377(4) Uani 1 1 d . . .
C5 C 0.8320(2) 0.28229(17) 0.20354(19) 0.0380(4) Uani 1 1 d . . .
C6 C 0.8364(2) 0.15248(18) 0.2419(2) 0.0437(5) Uani 1 1 d . . .
C7 C 0.9464(2) 0.29919(19) 0.0773(2) 0.0451(5) Uani 1 1 d . . .
C8 C 0.8293(2) 0.29590(17) 0.42770(19) 0.0407(5) Uani 1 1 d . . .
C9 C 0.6920(3) 0.3084(2) 0.5226(2) 0.0521(5) Uani 1 1 d . . .
H9 H 0.6172 0.3590 0.5080 0.063 Uiso 1 1 calc R . .
C10 C 0.6640(3) 0.2479(2) 0.6374(2) 0.0677(7) Uani 1 1 d . . .
H10 H 0.5708 0.2565 0.6990 0.081 Uiso 1 1 calc R . .
C11 C 0.7750(4) 0.1743(3) 0.6606(3) 0.0773(8) Uani 1 1 d . . .
H11 H 0.7567 0.1349 0.7392 0.093 Uiso 1 1 calc R . .
C12 C 0.9126(3) 0.1584(2) 0.5688(3) 0.0678(7) Uani 1 1 d . . .
H12 H 0.9869 0.1080 0.5845 0.081 Uiso 1 1 calc R . .
C13 C 0.9386(2) 0.21871(19) 0.4527(2) 0.0495(5) Uani 1 1 d . . .
C14 C 0.7800(2) 0.58434(18) 0.3470(2) 0.0451(5) Uani 1 1 d . . .
C15 C 0.7151(4) 0.7986(2) 0.3588(3) 0.0824(9) Uani 1 1 d . . .
H15A H 0.8151 0.7924 0.3485 0.099 Uiso 1 1 calc R . .
H15B H 0.6991 0.8579 0.2967 0.099 Uiso 1 1 calc R . .
C16 C 0.6227(5) 0.8388(3) 0.4837(4) 0.1184(15) Uani 1 1 d . . .
H16A H 0.5237 0.8446 0.4942 0.178 Uiso 1 1 calc R . .
H16B H 0.6416 0.9168 0.4950 0.178 Uiso 1 1 calc R . .
H16C H 0.6412 0.7818 0.5454 0.178 Uiso 1 1 calc R . .
C17 C 0.5978(2) 0.29759(17) 0.16095(18) 0.0389(4) Uani 1 1 d . . .
C18 C 0.4565(2) 0.36742(18) 0.1681(2) 0.0414(5) Uani 1 1 d . . .
C19 C 0.3611(2) 0.43143(19) 0.2732(2) 0.0503(5) Uani 1 1 d . . .
H19 H 0.3844 0.4305 0.3437 0.060 Uiso 1 1 calc R . .
C20 C 0.2320(2) 0.4967(2) 0.2750(3) 0.0609(6) Uani 1 1 d . . .
H20 H 0.1688 0.5388 0.3464 0.073 Uiso 1 1 calc R . .
C21 C 0.1978(3) 0.4988(2) 0.1710(3) 0.0639(7) Uani 1 1 d . . .
H21 H 0.1124 0.5445 0.1710 0.077 Uiso 1 1 calc R . .
C22 C 0.2888(3) 0.4338(2) 0.0666(3) 0.0633(7) Uani 1 1 d . . .
H22 H 0.2639 0.4346 -0.0030 0.076 Uiso 1 1 calc R . .
C23 C 0.4175(2) 0.3674(2) 0.0648(2) 0.0519(5) Uani 1 1 d . . .
H23 H 0.4782 0.3226 -0.0054 0.062 Uiso 1 1 calc R . .
C24 C 0.6364(2) 0.17553(18) 0.10644(19) 0.0428(5) Uani 1 1 d . . .
C25 C 0.7602(3) 0.1428(2) 0.0034(2) 0.0549(6) Uani 1 1 d . . .
H25 H 0.8222 0.1992 -0.0366 0.066 Uiso 1 1 calc R . .
C26 C 0.7945(3) 0.0264(3) -0.0423(3) 0.0689(7) Uani 1 1 d . . .
H26 H 0.8797 0.0051 -0.1114 0.083 Uiso 1 1 calc R . .
C27 C 0.7035(4) -0.0565(2) 0.0139(3) 0.0731(8) Uani 1 1 d . . .
H27 H 0.7271 -0.1347 -0.0158 0.088 Uiso 1 1 calc R . .
C28 C 0.5772(3) -0.0237(2) 0.1144(3) 0.0690(7) Uani 1 1 d . . .
H28 H 0.5141 -0.0797 0.1521 0.083 Uiso 1 1 calc R . .
C29 C 0.5426(3) 0.0913(2) 0.1604(2) 0.0534(6) Uani 1 1 d . . .
H29 H 0.4559 0.1127 0.2281 0.064 Uiso 1 1 calc R . .

loop_
_atom_site_aniso_label
_atom_site_aniso_U_11
_atom_site_aniso_U_22
_atom_site_aniso_U_33
_atom_site_aniso_U_23
_atom_site_aniso_U_13
_atom_site_aniso_U_12
Cl1 0.0485(4) 0.0672(4) 0.1026(6) 0.0090(4) -0.0384(4) 0.0058(3)
O1 0.0664(11) 0.0586(11) 0.1030(14) -0.0203(10) -0.0547(11) -0.0029(8)
O2 0.0691(11) 0.0313(8) 0.1121(14) -0.0103(8) -0.0515(11) -0.0008(7)
N1 0.0803(15) 0.0371(11) 0.0864(15) 0.0039(10) -0.0476(13) -0.0085(9)
N2 0.0533(13) 0.0763(15) 0.0605(13) 0.0005(11) -0.0180(11) -0.0096(11)
C1 0.0376(10) 0.0321(10) 0.0513(11) -0.0002(8) -0.0241(9) -0.0035(8)
C2 0.0378(10) 0.0304(10) 0.0477(11) 0.0007(8) -0.0196(9) -0.0027(8)
C3 0.0392(10) 0.0323(10) 0.0503(11) 0.0036(8) -0.0227(9) -0.0027(8)
C4 0.0380(10) 0.0338(10) 0.0449(10) 0.0009(8) -0.0215(9) -0.0023(8)
C5 0.0377(10) 0.0315(10) 0.0486(11) -0.0005(8) -0.0225(9) -0.0013(8)
C6 0.0458(12) 0.0362(11) 0.0555(12) -0.0038(9) -0.0277(10) -0.0016(8)
C7 0.0419(12) 0.0422(11) 0.0561(13) -0.0022(10) -0.0268(11) 0.0005(9)
C8 0.0463(11) 0.0332(10) 0.0512(11) 0.0001(8) -0.0289(10) -0.0048(8)
C9 0.0568(14) 0.0432(12) 0.0572(13) 0.0027(10) -0.0263(11) -0.0020(10)
C10 0.0741(17) 0.0605(16) 0.0584(15) 0.0078(12) -0.0193(13) -0.0050(13)
C11 0.105(2) 0.0732(18) 0.0576(15) 0.0178(13) -0.0409(17) -0.0106(16)
C12 0.0849(19) 0.0554(15) 0.0834(19) 0.0134(13) -0.0595(17) -0.0054(13)
C13 0.0545(13) 0.0421(12) 0.0651(14) 0.0021(10) -0.0385(11) -0.0058(9)
C14 0.0425(11) 0.0378(11) 0.0568(13) -0.0030(9) -0.0208(10) -0.0061(9)
C15 0.104(2) 0.0351(13) 0.120(3) -0.0070(15) -0.055(2) -0.0111(14)
C16 0.166(4) 0.080(2) 0.104(3) -0.028(2) -0.028(3) -0.046(3)
C17 0.0403(11) 0.0374(10) 0.0415(10) 0.0010(8) -0.0196(9) -0.0041(8)
C18 0.0398(11) 0.0390(11) 0.0531(12) 0.0065(9) -0.0262(10) -0.0099(8)
C19 0.0442(12) 0.0483(13) 0.0635(14) -0.0034(10) -0.0269(11) -0.0044(10)
C20 0.0424(12) 0.0515(14) 0.0873(18) -0.0056(12) -0.0254(13) -0.0007(10)
C21 0.0427(13) 0.0558(15) 0.098(2) 0.0224(14) -0.0369(14) -0.0091(11)
C22 0.0574(15) 0.0775(17) 0.0715(16) 0.0315(14) -0.0436(14) -0.0259(13)
C23 0.0493(12) 0.0603(14) 0.0553(13) 0.0085(10) -0.0300(11) -0.0136(10)
C24 0.0469(12) 0.0419(11) 0.0485(11) -0.0045(9) -0.0292(10) -0.0017(9)
C25 0.0542(14) 0.0609(15) 0.0553(13) -0.0116(11) -0.0260(11) -0.0058(11)
C26 0.0677(17) 0.0732(18) 0.0696(16) -0.0301(14) -0.0351(14) 0.0160(14)
C27 0.096(2) 0.0465(14) 0.095(2) -0.0168(14) -0.0599(19) 0.0066(14)
C28 0.089(2) 0.0472(14) 0.0857(19) 0.0037(13) -0.0481(17) -0.0170(13)
C29 0.0585(14) 0.0469(13) 0.0598(14) -0.0030(10) -0.0270(12) -0.0097(10)

loop_
_atom_type_symbol
_atom_type_description
_atom_type_scat_dispersion_real
_atom_type_scat_dispersion_imag
_atom_type_scat_source
C C 0.0033 0.0016 'International Tables Vol C Tables 4.2.6.8 and 6.1.1.4'
H H 0.0000 0.0000 'International Tables Vol C Tables 4.2.6.8 and 6.1.1.4'
N N 0.0061 0.0033 'International Tables Vol C Tables 4.2.6.8 and 6.1.1.4'
O O 0.0106 0.0060 'International Tables Vol C Tables 4.2.6.8 and 6.1.1.4'
Cl Cl 0.1484 0.1585 'International Tables Vol C Tables 4.2.6.8 and 6.1.1.4'

loop_
_geom_angle_atom_site_label_1
_geom_angle_atom_site_label_2
_geom_angle_atom_site_label_3
_geom_angle
_geom_angle_site_symmetry_1
_geom_angle_site_symmetry_3
_geom_angle_publ_flag
C14 O2 C15 116.83(19) . . ?
C8 C1 C2 114.73(17) . . ?
C8 C1 C5 113.35(15) . . ?
C2 C1 C5 100.91(14) . . ?
C8 C1 H1 109.2 . . ?
C2 C1 H1 109.2 . . ?
C5 C1 H1 109.2 . . ?
C3 C2 C14 128.14(18) . . ?
C3 C2 C1 112.63(17) . . ?
C14 C2 C1 119.16(17) . . ?
C2 C3 C4 112.97(17) . . ?
C2 C3 H3 123.5 . . ?
C4 C3 H3 123.5 . . ?
C17 C4 C3 128.86(17) . . ?
C17 C4 C5 126.60(17) . . ?
C3 C4 C5 104.51(15) . . ?
C6 C5 C7 110.56(16) . . ?
C6 C5 C4 114.17(15) . . ?
C7 C5 C4 108.96(16) . . ?
C6 C5 C1 111.42(16) . . ?
C7 C5 C1 106.99(15) . . ?
C4 C5 C1 104.33(14) . . ?
N1 C6 C5 176.3(2) . . ?
N2 C7 C5 176.0(2) . . ?
C9 C8 C13 117.5(2) . . ?
C9 C8 C1 121.73(18) . . ?
C13 C8 C1 120.66(19) . . ?
C10 C9 C8 121.7(2) . . ?
C10 C9 H9 119.1 . . ?
C8 C9 H9 119.1 . . ?
C9 C10 C11 119.5(3) . . ?
C9 C10 H10 120.3 . . ?
C11 C10 H10 120.3 . . ?
C12 C11 C10 120.7(2) . . ?
C12 C11 H11 119.6 . . ?
C10 C11 H11 119.6 . . ?
C11 C12 C13 119.0(2) . . ?
C11 C12 H12 120.5 . . ?
C13 C12 H12 120.5 . . ?
C12 C13 C8 121.4(2) . . ?
C12 C13 Cl1 118.45(19) . . ?
C8 C13 Cl1 120.08(17) . . ?
O1 C14 O2 124.5(2) . . ?
O1 C14 C2 123.22(19) . . ?
O2 C14 C2 112.24(18) . . ?
C16 C15 O2 111.3(3) . . ?
C16 C15 H15A 109.4 . . ?
O2 C15 H15A 109.4 . . ?
C16 C15 H15B 109.4 . . ?
O2 C15 H15B 109.4 . . ?
H15A C15 H15B 108.0 . . ?
C15 C16 H16A 109.5 . . ?
C15 C16 H16B 109.5 . . ?
H16A C16 H16B 109.5 . . ?
C15 C16 H16C 109.5 . . ?
H16A C16 H16C 109.5 . . ?
H16B C16 H16C 109.5 . . ?
C4 C17 C24 122.96(17) . . ?
C4 C17 C18 120.76(18) . . ?
C24 C17 C18 116.28(16) . . ?
C19 C18 C23 118.45(19) . . ?
C19 C18 C17 123.04(18) . . ?
C23 C18 C17 118.5(2) . . ?
C20 C19 C18 121.1(2) . . ?
C20 C19 H19 119.4 . . ?
C18 C19 H19 119.4 . . ?
C21 C20 C19 119.6(2) . . ?
C21 C20 H20 120.2 . . ?
C19 C20 H20 120.2 . . ?
C20 C21 C22 120.5(2) . . ?
C20 C21 H21 119.8 . . ?
C22 C21 H21 119.8 . . ?
C21 C22 C23 120.1(2) . . ?
C21 C22 H22 119.9 . . ?
C23 C22 H22 119.9 . . ?
C22 C23 C18 120.2(2) . . ?
C22 C23 H23 119.9 . . ?
C18 C23 H23 119.9 . . ?
C25 C24 C29 118.3(2) . . ?
C25 C24 C17 122.72(19) . . ?
C29 C24 C17 118.99(19) . . ?
C24 C25 C26 120.9(2) . . ?
C24 C25 H25 119.6 . . ?
C26 C25 H25 119.6 . . ?
C27 C26 C25 120.2(3) . . ?
C27 C26 H26 119.9 . . ?
C25 C26 H26 119.9 . . ?
C26 C27 C28 119.5(2) . . ?
C26 C27 H27 120.3 . . ?
C28 C27 H27 120.3 . . ?
C27 C28 C29 120.7(3) . . ?
C27 C28 H28 119.7 . . ?
C29 C28 H28 119.7 . . ?
C28 C29 C24 120.4(2) . . ?
C28 C29 H29 119.8 . . ?
C24 C29 H29 119.8 . . ?

loop_
_geom_bond_atom_site_label_1
_geom_bond_atom_site_label_2
_geom_bond_distance
_geom_bond_site_symmetry_2
_geom_bond_publ_flag
Cl1 C13 1.738(2) . ?
O1 C14 1.197(3) . ?
O2 C14 1.338(3) . ?
O2 C15 1.456(3) . ?
N1 C6 1.126(3) . ?
N2 C7 1.132(3) . ?
C1 C8 1.509(3) . ?
C1 C2 1.510(2) . ?
C1 C5 1.589(3) . ?
C1 H1 0.9800 . ?
C2 C3 1.333(3) . ?
C2 C14 1.468(3) . ?
C3 C4 1.449(3) . ?
C3 H3 0.9300 . ?
C4 C17 1.354(3) . ?
C4 C5 1.552(2) . ?
C5 C6 1.478(3) . ?
C5 C7 1.482(3) . ?
C8 C9 1.388(3) . ?
C8 C13 1.394(3) . ?
C9 C10 1.371(3) . ?
C9 H9 0.9300 . ?
C10 C11 1.379(4) . ?
C10 H10 0.9300 . ?
C11 C12 1.378(4) . ?
C11 H11 0.9300 . ?
C12 C13 1.384(4) . ?
C12 H12 0.9300 . ?
C15 C16 1.438(5) . ?
C15 H15A 0.9700 . ?
C15 H15B 0.9700 . ?
C16 H16A 0.9600 . ?
C16 H16B 0.9600 . ?
C16 H16C 0.9600 . ?
C17 C24 1.486(3) . ?
C17 C18 1.490(3) . ?
C18 C19 1.386(3) . ?
C18 C23 1.395(3) . ?
C19 C20 1.383(3) . ?
C19 H19 0.9300 . ?
C20 C21 1.371(4) . ?
C20 H20 0.9300 . ?
C21 C22 1.375(4) . ?
C21 H21 0.9300 . ?
C22 C23 1.385(3) . ?
C22 H22 0.9300 . ?
C23 H23 0.9300 . ?
C24 C25 1.370(3) . ?
C24 C29 1.389(3) . ?
C25 C26 1.390(3) . ?
C25 H25 0.9300 . ?
C26 C27 1.363(4) . ?
C26 H26 0.9300 . ?
C27 C28 1.369(4) . ?
C27 H27 0.9300 . ?
C28 C29 1.378(3) . ?
C28 H28 0.9300 . ?
C29 H29 0.9300 . ?

loop_
_geom_torsion_atom_site_label_1
_geom_torsion_atom_site_label_2
_geom_torsion_atom_site_label_3
_geom_torsion_atom_site_label_4
_geom_torsion
_geom_torsion_site_symmetry_1
_geom_torsion_site_symmetry_2
_geom_torsion_site_symmetry_3
_geom_torsion_site_symmetry_4
_geom_torsion_publ_flag
C8 C1 C2 C3 -107.5(2) . . . . ?
C5 C1 C2 C3 14.7(2) . . . . ?
C8 C1 C2 C14 75.3(2) . . . . ?
C5 C1 C2 C14 -162.49(17) . . . . ?
C14 C2 C3 C4 174.66(19) . . . . ?
C1 C2 C3 C4 -2.2(2) . . . . ?
C2 C3 C4 C17 170.1(2) . . . . ?
C2 C3 C4 C5 -11.9(2) . . . . ?
C17 C4 C5 C6 -40.1(3) . . . . ?
C3 C4 C5 C6 141.85(17) . . . . ?
C17 C4 C5 C7 84.0(2) . . . . ?
C3 C4 C5 C7 -94.01(19) . . . . ?
C17 C4 C5 C1 -161.95(19) . . . . ?
C3 C4 C5 C1 19.99(19) . . . . ?
C8 C1 C5 C6 -20.9(2) . . . . ?
C2 C1 C5 C6 -144.07(16) . . . . ?
C8 C1 C5 C7 -141.85(17) . . . . ?
C2 C1 C5 C7 94.97(17) . . . . ?
C8 C1 C5 C4 102.76(18) . . . . ?
C2 C1 C5 C4 -20.42(18) . . . . ?
C7 C5 C6 N1 120(4) . . . . ?
C4 C5 C6 N1 -117(4) . . . . ?
C1 C5 C6 N1 1(4) . . . . ?
C6 C5 C7 N2 -157(3) . . . . ?
C4 C5 C7 N2 76(3) . . . . ?
C1 C5 C7 N2 -36(3) . . . . ?
C2 C1 C8 C9 28.8(3) . . . . ?
C5 C1 C8 C9 -86.4(2) . . . . ?
C2 C1 C8 C13 -154.37(18) . . . . ?
C5 C1 C8 C13 90.4(2) . . . . ?
C13 C8 C9 C10 0.3(3) . . . . ?
C1 C8 C9 C10 177.3(2) . . . . ?
C8 C9 C10 C11 1.2(4) . . . . ?
C9 C10 C11 C12 -1.7(4) . . . . ?
C10 C11 C12 C13 0.7(4) . . . . ?
C11 C12 C13 C8 0.8(4) . . . . ?
C11 C12 C13 Cl1 -177.3(2) . . . . ?
C9 C8 C13 C12 -1.3(3) . . . . ?
C1 C8 C13 C12 -178.3(2) . . . . ?
C9 C8 C13 Cl1 176.76(16) . . . . ?
C1 C8 C13 Cl1 -0.2(3) . . . . ?
C15 O2 C14 O1 9.0(4) . . . . ?
C15 O2 C14 C2 -169.1(2) . . . . ?
C3 C2 C14 O1 -177.2(2) . . . . ?
C1 C2 C14 O1 -0.5(3) . . . . ?
C3 C2 C14 O2 0.9(3) . . . . ?
C1 C2 C14 O2 177.59(18) . . . . ?
C14 O2 C15 C16 -100.6(3) . . . . ?
C3 C4 C17 C24 175.57(19) . . . . ?
C5 C4 C17 C24 -2.0(3) . . . . ?
C3 C4 C17 C18 -4.1(3) . . . . ?
C5 C4 C17 C18 178.36(18) . . . . ?
C4 C17 C18 C19 -43.9(3) . . . . ?
C24 C17 C18 C19 136.5(2) . . . . ?
C4 C17 C18 C23 136.9(2) . . . . ?
C24 C17 C18 C23 -42.8(3) . . . . ?
C23 C18 C19 C20 -1.8(3) . . . . ?
C17 C18 C19 C20 178.95(19) . . . . ?
C18 C19 C20 C21 -0.4(3) . . . . ?
C19 C20 C21 C22 1.9(4) . . . . ?
C20 C21 C22 C23 -1.2(4) . . . . ?
C21 C22 C23 C18 -1.0(3) . . . . ?
C19 C18 C23 C22 2.4(3) . . . . ?
C17 C18 C23 C22 -178.26(18) . . . . ?
C4 C17 C24 C25 -57.1(3) . . . . ?
C18 C17 C24 C25 122.5(2) . . . . ?
C4 C17 C24 C29 124.0(2) . . . . ?
C18 C17 C24 C29 -56.4(3) . . . . ?
C29 C24 C25 C26 -3.0(3) . . . . ?
C17 C24 C25 C26 178.0(2) . . . . ?
C24 C25 C26 C27 1.1(4) . . . . ?
C25 C26 C27 C28 1.0(4) . . . . ?
C26 C27 C28 C29 -1.1(4) . . . . ?
C27 C28 C29 C24 -0.8(4) . . . . ?
C25 C24 C29 C28 2.9(3) . . . . ?
C17 C24 C29 C28 -178.1(2) . . . . ?
